data_1561433
loop_
_publ_author_name
'Qin, Ling'
'Qiao, Wen-Cheng'
'Zuo, Wei-Juan'
'Zeng, Si-Ying'
'Mei, Cao'
'Liu, Chang-Jiang'

_publ_section_title
;
 Two Zn coordination polymers with meso-helical chains based on
 mononuclear or dinuclear cluster units
;
_journal_name_full 'Journal of Solid State Chemistry'
_journal_page_first 53
_journal_page_last 57
_journal_paper_doi 10.1016/j.jssc.2016.04.021
_journal_volume 239
_journal_year 2016
_chemical_formula_moiety 'C51 H39 N4 O5 Zn'
_chemical_formula_sum 'C51 H39 N4 O5 Zn'
_chemical_formula_weight 853.23
_space_group_IT_number 14
_space_group_name_Hall '-P 2ybc'
_space_group_name_H-M_alt 'P 1 21/c 1'
_symmetry_cell_setting monoclinic
_symmetry_space_group_name_Hall '-P 2ybc'
_symmetry_space_group_name_H-M 'P 1 21/c 1'
_atom_sites_solution_hydrogens geom
_atom_sites_solution_primary direct
_atom_sites_solution_secondary difmap
_audit_creation_method SHELXL-97
_cell_angle_alpha 90.00
_cell_angle_beta 96.015(2)
_cell_angle_gamma 90.00
_cell_formula_units_Z 4
_cell_length_a 8.9575(8)
_cell_length_b 19.6850(18)
_cell_length_c 25.063(2)
_cell_measurement_reflns_used 5374
_cell_measurement_temperature 296(2)
_cell_measurement_theta_max 24.688
_cell_measurement_theta_min 2.584
_cell_volume 4395.0(7)
_computing_structure_refinement 'SHELXL-97 (Sheldrick, 1997)'
_computing_structure_solution 'SHELXS-97 (Sheldrick, 1990)'
_diffrn_ambient_temperature 296(2)
_diffrn_measured_fraction_theta_full 0.995
_diffrn_measured_fraction_theta_max 0.995
_diffrn_measurement_device_type 'CCD area detector'
_diffrn_measurement_method 'phi and omega scans'
_diffrn_radiation_monochromator graphite
_diffrn_radiation_source 'fine-focus sealed tube'
_diffrn_radiation_type MoK\a
_diffrn_radiation_wavelength 0.71073
_diffrn_reflns_av_R_equivalents 0.0722
_diffrn_reflns_av_sigmaI/netI 0.0664
_diffrn_reflns_limit_h_max 10
_diffrn_reflns_limit_h_min -7
_diffrn_reflns_limit_k_max 23
_diffrn_reflns_limit_k_min -23
_diffrn_reflns_limit_l_max 29
_diffrn_reflns_limit_l_min -29
_diffrn_reflns_number 31908
_diffrn_reflns_theta_full 25.00
_diffrn_reflns_theta_max 25.00
_diffrn_reflns_theta_min 1.63
_exptl_absorpt_coefficient_mu 0.611
_exptl_absorpt_correction_T_max 0.8773
_exptl_absorpt_correction_T_min 0.8380
_exptl_absorpt_correction_type multi-scan
_exptl_crystal_colour yellow
_exptl_crystal_density_diffrn 1.289
_exptl_crystal_density_method 'not measured'
_exptl_crystal_description block
_exptl_crystal_F_000 1772
_exptl_crystal_size_max 0.30
_exptl_crystal_size_mid 0.26
_exptl_crystal_size_min 0.22
_refine_diff_density_max 0.826
_refine_diff_density_min -0.740
_refine_diff_density_rms 0.078
_refine_ls_extinction_method none
_refine_ls_goodness_of_fit_ref 1.066
_refine_ls_hydrogen_treatment constr
_refine_ls_matrix_type full
_refine_ls_number_parameters 544
_refine_ls_number_reflns 7716
_refine_ls_number_restraints 0
_refine_ls_restrained_S_all 1.066
_refine_ls_R_factor_all 0.1016
_refine_ls_R_factor_gt 0.0741
_refine_ls_shift/su_max 0.001
_refine_ls_shift/su_mean 0.000
_refine_ls_structure_factor_coef Fsqd
_refine_ls_weighting_details 'calc w=1/[\s^2^(Fo^2^)+(0.1412P)^2^+0.6953P] where P=(Fo^2^+2Fc^2^)/3'
_refine_ls_weighting_scheme calc
_refine_ls_wR_factor_gt 0.2112
_refine_ls_wR_factor_ref 0.2298
_reflns_number_gt 5316
_reflns_number_total 7716
_reflns_threshold_expression >2sigma(I)
_cod_data_source_file JSSC-2016-239-55.cif
_cod_data_source_block 2
_cod_depositor_comments
;
The following automatic conversions were performed:

data item '_symmetry_cell_setting' value 'Monoclinic' was changed to
'monoclinic' in accordance with the built-in table derived from the
CIF Core dictionary named 'cif_core.dic' version 2.4.5 last updated
on 2014-11-21.

Automatic conversion script
Id: cif_fix_values 8369 2020-08-20 11:38:08Z andrius 
;
_cod_original_sg_symbol_Hall ' -P 2ybc '
_cod_original_sg_symbol_H-M 'P2(1)/c  '
_cod_database_code 1561433

loop_
_symmetry_equiv_pos_as_xyz
'x, y, z'
'-x, y+1/2, -z+1/2'
'-x, -y, -z'
'x, -y-1/2, z-1/2'

loop_
_atom_site_label
_atom_site_type_symbol
_atom_site_fract_x
_atom_site_fract_y
_atom_site_fract_z
_atom_site_U_iso_or_equiv
_atom_site_adp_type
_atom_site_occupancy
_atom_site_symmetry_multiplicity
_atom_site_calc_flag
_atom_site_refinement_flags
_atom_site_disorder_assembly
_atom_site_disorder_group
C1 C 0.3900(5) 0.2489(2) -0.01758(16) 0.0573(11) Uani 1 1 d . . .
H1 H 0.3057 0.2272 -0.0070 0.069 Uiso 1 1 calc R . .
C2 C 0.4983(6) 0.2102(2) -0.03760(18) 0.0625(12) Uani 1 1 d . . .
H2 H 0.4873 0.1633 -0.0396 0.075 Uiso 1 1 calc R . .
C3 C 0.6238(5) 0.2405(2) -0.05486(16) 0.0537(11) Uani 1 1 d . . .
C4 C 0.6332(6) 0.3112(2) -0.05013(19) 0.0652(12) Uani 1 1 d . . .
H4 H 0.7153 0.3345 -0.0609 0.078 Uiso 1 1 calc R . .
C5 C 0.5189(6) 0.3457(2) -0.0292(2) 0.0654(12) Uani 1 1 d . . .
H5 H 0.5260 0.3928 -0.0267 0.079 Uiso 1 1 calc R . .
C6 C 0.7406(5) 0.1993(2) -0.07664(16) 0.0552(11) Uani 1 1 d . . .
C7 C 0.7034(6) 0.1381(2) -0.1022(2) 0.0685(13) Uani 1 1 d . . .
H7 H 0.6035 0.1245 -0.1075 0.082 Uiso 1 1 calc R . .
C8 C 0.8131(6) 0.0973(3) -0.1199(2) 0.0674(13) Uani 1 1 d . . .
H8 H 0.7859 0.0563 -0.1366 0.081 Uiso 1 1 calc R . .
C9 C 0.9605(5) 0.1157(2) -0.11354(16) 0.0549(11) Uani 1 1 d . . .
C10 C 0.9988(6) 0.1779(3) -0.0907(2) 0.0756(15) Uani 1 1 d . . .
H10 H 1.0982 0.1923 -0.0876 0.091 Uiso 1 1 calc R . .
C11 C 0.8891(6) 0.2188(3) -0.07242(19) 0.0710(14) Uani 1 1 d . . .
H11 H 0.9163 0.2606 -0.0569 0.085 Uiso 1 1 calc R . .
C12 C 1.0458(5) 0.0449(2) -0.18330(15) 0.0524(10) Uani 1 1 d . . .
C13 C 1.0701(5) -0.0223(2) -0.19413(17) 0.0597(11) Uani 1 1 d . . .
H13 H 1.1102 -0.0507 -0.1667 0.072 Uiso 1 1 calc R . .
C14 C 1.0362(5) -0.0484(2) -0.24503(17) 0.0594(11) Uani 1 1 d . . .
H14 H 1.0537 -0.0942 -0.2510 0.071 Uiso 1 1 calc R . .
C15 C 0.9770(5) -0.0082(2) -0.28734(16) 0.0538(10) Uani 1 1 d . . .
C16 C 0.9499(6) 0.0600(2) -0.27597(17) 0.0631(12) Uani 1 1 d . . .
H16 H 0.9073 0.0884 -0.3031 0.076 Uiso 1 1 calc R . .
C17 C 0.9856(6) 0.0857(2) -0.22510(17) 0.0658(13) Uani 1 1 d . . .
H17 H 0.9687 0.1315 -0.2187 0.079 Uiso 1 1 calc R . .
C18 C 0.9359(5) -0.0360(2) -0.34098(16) 0.0578(11) Uani 1 1 d . . .
C19 C 0.8960(8) -0.1038(3) -0.34923(19) 0.0835(17) Uani 1 1 d . . .
H19 H 0.8999 -0.1334 -0.3202 0.100 Uiso 1 1 calc R . .
C20 C 0.8512(8) -0.1272(3) -0.3996(2) 0.091(2) Uani 1 1 d . . .
H20 H 0.8231 -0.1725 -0.4038 0.109 Uiso 1 1 calc R . .
C21 C 0.8872(6) -0.0241(3) -0.43686(18) 0.0705(14) Uani 1 1 d . . .
H21 H 0.8858 0.0038 -0.4669 0.085 Uiso 1 1 calc R . .
C22 C 0.9329(6) 0.0031(2) -0.38683(17) 0.0685(14) Uani 1 1 d . . .
H22 H 0.9619 0.0484 -0.3841 0.082 Uiso 1 1 calc R . .
C23 C 1.1939(5) 0.0509(2) -0.09462(16) 0.0537(11) Uani 1 1 d . . .
C24 C 1.1798(6) 0.0485(3) -0.04007(18) 0.0849(18) Uani 1 1 d . . .
H24 H 1.0881 0.0591 -0.0278 0.102 Uiso 1 1 calc R . .
C25 C 1.2998(6) 0.0309(3) -0.00382(18) 0.0860(19) Uani 1 1 d . . .
H25 H 1.2887 0.0327 0.0326 0.103 Uiso 1 1 calc R . .
C26 C 1.4356(5) 0.0105(2) -0.01958(16) 0.0512(10) Uani 1 1 d . . .
C27 C 1.4456(5) 0.0099(2) -0.07471(16) 0.0521(10) Uani 1 1 d . . .
H27 H 1.5341 -0.0048 -0.0873 0.063 Uiso 1 1 calc R . .
C28 C 1.3275(5) 0.0304(2) -0.11118(15) 0.0506(10) Uani 1 1 d . . .
H28 H 1.3392 0.0304 -0.1476 0.061 Uiso 1 1 calc R . .
C29 C 0.0017(7) 0.3097(3) 0.04741(18) 0.0694(14) Uani 1 1 d . . .
C30 C -0.1257(6) 0.2710(2) 0.06844(16) 0.0587(11) Uani 1 1 d . . .
C31 C -0.2501(6) 0.3048(2) 0.08485(19) 0.0700(14) Uani 1 1 d . . .
H31 H -0.2561 0.3519 0.0820 0.084 Uiso 1 1 calc R . .
C32 C -0.3635(6) 0.2696(2) 0.10510(18) 0.0681(13) Uani 1 1 d . . .
H32 H -0.4468 0.2929 0.1149 0.082 Uiso 1 1 calc R . .
C33 C -0.3556(5) 0.1997(2) 0.11111(17) 0.0597(11) Uani 1 1 d . . .
C34 C -0.2349(6) 0.1666(2) 0.09272(19) 0.0665(13) Uani 1 1 d . . .
H34 H -0.2303 0.1195 0.0946 0.080 Uiso 1 1 calc R . .
C35 C -0.1218(6) 0.2012(3) 0.07191(19) 0.0644(12) Uani 1 1 d . . .
H35 H -0.0418 0.1774 0.0600 0.077 Uiso 1 1 calc R . .
C36 C -0.4727(5) 0.1621(2) 0.13677(17) 0.0620(12) Uani 1 1 d . . .
C37 C -0.6219(6) 0.1623(3) 0.1169(2) 0.0804(16) Uani 1 1 d . . .
H37 H -0.6528 0.1870 0.0861 0.096 Uiso 1 1 calc R . .
C38 C -0.7267(7) 0.1260(3) 0.1423(2) 0.0882(18) Uani 1 1 d . . .
H38 H -0.8269 0.1262 0.1281 0.106 Uiso 1 1 calc R . .
C39 C -0.6850(6) 0.0901(3) 0.1875(2) 0.0762(15) Uani 1 1 d . . .
H39 H -0.7561 0.0649 0.2034 0.091 Uiso 1 1 calc R . .
C40 C -0.5377(5) 0.0907(2) 0.21025(17) 0.0571(11) Uani 1 1 d . A .
C41 C -0.4320(5) 0.1254(2) 0.18395(18) 0.0584(11) Uani 1 1 d . . .
H41 H -0.3318 0.1243 0.1980 0.070 Uiso 1 1 calc R . .
C42 C -0.4915(5) 0.0552(2) 0.26166(17) 0.0594(11) Uani 1 1 d . . .
C43 C -0.5508(9) -0.0043(4) 0.2745(3) 0.119(3) Uani 1 1 d . A 1
H43 H -0.6247 -0.0238 0.2505 0.142 Uiso 1 1 calc R A 1
C44 C -0.5064(10) -0.0379(4) 0.3222(3) 0.127(3) Uani 1 1 d . A 1
H44 H -0.5475 -0.0801 0.3287 0.152 Uiso 1 1 calc R A 1
C46 C -0.3418(8) 0.0508(4) 0.3473(2) 0.0962(19) Uani 1 1 d . A 1
H46 H -0.2693 0.0703 0.3718 0.115 Uiso 1 1 calc R A 1
C47 C -0.3842(7) 0.0837(3) 0.2997(2) 0.0915(17) Uani 1 1 d . A 1
H47 H -0.3411 0.1253 0.2928 0.110 Uiso 1 1 calc R A 1
C45 C -0.4040(6) -0.0101(3) 0.3593(2) 0.0780(15) Uani 1 1 d . . .
C48 C -0.3493(8) -0.0461(5) 0.4096(3) 0.105(2) Uani 1 1 d . . .
C49 C 0.920(4) 0.7625(9) 0.7353(15) 0.58(4) Uani 1 1 d . . .
H49A H 0.9321 0.7376 0.7031 0.869 Uiso 1 1 d R . .
H49B H 1.0135 0.7630 0.7579 0.869 Uiso 1 1 d R . .
H49C H 0.8903 0.8083 0.7263 0.869 Uiso 1 1 d R . .
C50 C 0.837(2) 0.7079(8) 0.8104(5) 0.297(12) Uani 1 1 d . . .
H50A H 0.7464 0.7029 0.8274 0.446 Uiso 1 1 d R . .
H50B H 0.9039 0.7383 0.8311 0.446 Uiso 1 1 d R . .
H50C H 0.8844 0.6644 0.8083 0.446 Uiso 1 1 d R . .
C51 C 0.662(3) 0.7227(6) 0.7342(6) 0.270(11) Uani 1 1 d . . .
H51 H 0.5933 0.7040 0.7552 0.324 Uiso 1 1 calc R . .
N1 N 1.0736(4) 0.0725(2) -0.13124(13) 0.0624(10) Uani 1 1 d . . .
N2 N 0.4003(4) 0.31628(18) -0.01261(13) 0.0539(9) Uani 1 1 d . . .
N3 N 0.8458(4) -0.08762(19) -0.44350(14) 0.0601(10) Uani 1 1 d . . .
N4 N 0.810(2) 0.7361(9) 0.7551(8) 0.346(15) Uani 1 1 d . . .
O1 O 0.1111(4) 0.2802(2) 0.03463(15) 0.0836(10) Uani 1 1 d . . .
O2 O -0.0089(5) 0.3717(2) 0.04300(16) 0.085 Uani 1 1 d . . .
O3 O -0.3470(9) -0.1082(5) 0.4093(3) 0.174(3) Uani 1 1 d . . .
O4 O -0.2846(8) -0.0194(5) 0.4467(2) 0.176(3) Uani 1 1 d . . .
O5 O 0.6239(19) 0.7380(10) 0.6822(5) 0.380(9) Uani 1 1 d . . .
Zn1 Zn 0.22643(6) 0.37169(2) 0.017772(17) 0.0535(2) Uani 1 1 d . . .

loop_
_atom_site_aniso_label
_atom_site_aniso_U_11
_atom_site_aniso_U_22
_atom_site_aniso_U_33
_atom_site_aniso_U_23
_atom_site_aniso_U_13
_atom_site_aniso_U_12
C1 0.065(3) 0.060(3) 0.047(2) 0.000(2) 0.005(2) 0.012(2)
C2 0.083(3) 0.048(2) 0.056(3) -0.002(2) 0.006(2) 0.010(2)
C3 0.066(3) 0.056(2) 0.039(2) -0.0010(18) 0.004(2) 0.008(2)
C4 0.073(3) 0.056(3) 0.067(3) -0.003(2) 0.012(2) 0.005(2)
C5 0.083(4) 0.048(2) 0.066(3) -0.003(2) 0.008(3) 0.006(2)
C6 0.062(3) 0.060(3) 0.042(2) -0.0027(19) 0.000(2) 0.012(2)
C7 0.064(3) 0.065(3) 0.077(3) -0.016(2) 0.008(3) 0.002(2)
C8 0.064(3) 0.065(3) 0.072(3) -0.017(2) 0.003(2) 0.006(2)
C9 0.059(3) 0.066(3) 0.037(2) -0.0117(19) -0.0076(19) 0.014(2)
C10 0.054(3) 0.098(4) 0.073(3) -0.031(3) -0.005(2) 0.007(3)
C11 0.071(3) 0.070(3) 0.070(3) -0.032(3) -0.002(3) 0.001(3)
C12 0.051(2) 0.066(3) 0.038(2) -0.0084(19) -0.0044(18) 0.010(2)
C13 0.062(3) 0.071(3) 0.044(2) 0.001(2) -0.007(2) 0.011(2)
C14 0.077(3) 0.054(2) 0.044(2) -0.0093(19) -0.009(2) 0.006(2)
C15 0.060(3) 0.059(3) 0.041(2) 0.0006(19) 0.000(2) -0.006(2)
C16 0.078(3) 0.066(3) 0.044(2) -0.001(2) -0.004(2) 0.001(2)
C17 0.094(4) 0.058(3) 0.044(2) -0.004(2) 0.000(2) 0.009(2)
C18 0.067(3) 0.063(3) 0.041(2) -0.0001(19) -0.003(2) -0.011(2)
C19 0.137(5) 0.062(3) 0.046(3) 0.008(2) -0.017(3) -0.016(3)
C20 0.148(6) 0.055(3) 0.063(3) 0.001(2) -0.023(4) -0.022(3)
C21 0.101(4) 0.064(3) 0.046(2) 0.003(2) 0.004(3) -0.025(3)
C22 0.101(4) 0.058(3) 0.045(2) -0.004(2) 0.001(2) -0.022(3)
C23 0.056(3) 0.064(3) 0.038(2) -0.0109(19) -0.0069(19) 0.011(2)
C24 0.059(3) 0.153(5) 0.043(2) 0.004(3) 0.005(2) 0.044(3)
C25 0.079(4) 0.144(5) 0.034(2) 0.009(3) 0.003(2) 0.050(4)
C26 0.055(3) 0.057(2) 0.040(2) -0.0027(18) -0.0016(19) 0.0109(19)
C27 0.054(3) 0.060(2) 0.041(2) -0.0066(18) -0.0012(18) 0.004(2)
C28 0.058(3) 0.060(2) 0.0325(19) -0.0021(17) 0.0002(18) 0.009(2)
C29 0.110(4) 0.056(3) 0.041(2) -0.004(2) 0.004(3) 0.004(3)
C30 0.075(3) 0.063(3) 0.038(2) 0.0062(19) 0.005(2) 0.007(2)
C31 0.098(4) 0.053(3) 0.060(3) 0.007(2) 0.011(3) 0.012(3)
C32 0.082(4) 0.069(3) 0.056(3) 0.008(2) 0.016(3) 0.020(3)
C33 0.066(3) 0.066(3) 0.047(2) 0.015(2) 0.004(2) 0.012(2)
C34 0.077(3) 0.060(3) 0.062(3) 0.018(2) 0.008(3) 0.017(3)
C35 0.068(3) 0.068(3) 0.057(3) 0.008(2) 0.007(2) 0.016(2)
C36 0.068(3) 0.068(3) 0.049(2) 0.013(2) 0.004(2) 0.017(2)
C37 0.071(3) 0.108(4) 0.060(3) 0.030(3) 0.000(3) 0.016(3)
C38 0.061(3) 0.122(5) 0.078(4) 0.031(3) -0.010(3) 0.014(3)
C39 0.065(3) 0.099(4) 0.065(3) 0.022(3) 0.008(3) 0.002(3)
C40 0.060(3) 0.066(3) 0.046(2) 0.009(2) 0.006(2) 0.006(2)
C41 0.059(3) 0.067(3) 0.049(2) 0.008(2) 0.002(2) 0.013(2)
C42 0.065(3) 0.067(3) 0.047(2) 0.010(2) 0.005(2) 0.000(2)
C43 0.117(6) 0.124(6) 0.106(5) 0.040(4) -0.029(4) -0.030(5)
C44 0.146(7) 0.117(5) 0.113(6) 0.061(5) -0.014(5) -0.032(5)
C46 0.105(5) 0.119(5) 0.061(3) 0.015(3) -0.009(3) 0.001(4)
C47 0.099(4) 0.098(4) 0.075(4) 0.012(3) 0.000(3) 0.005(4)
C45 0.073(3) 0.101(4) 0.060(3) 0.029(3) 0.004(3) 0.002(3)
C48 0.096(5) 0.154(7) 0.063(4) 0.046(4) 0.006(3) -0.014(5)
C49 0.66(6) 0.134(12) 1.07(9) 0.16(3) 0.69(7) 0.12(2)
C50 0.47(3) 0.290(18) 0.116(8) -0.049(10) -0.069(12) 0.235(19)
C51 0.52(4) 0.125(9) 0.138(10) -0.025(7) -0.071(16) 0.075(14)
N1 0.066(2) 0.080(2) 0.0371(18) -0.0133(17) -0.0106(17) 0.027(2)
N2 0.069(2) 0.052(2) 0.0395(17) 0.0010(15) -0.0017(17) 0.0107(18)
N3 0.077(3) 0.060(2) 0.0417(19) 0.0007(16) -0.0039(18) -0.0119(19)
N4 0.39(2) 0.298(19) 0.297(18) -0.185(16) -0.211(18) 0.239(18)
O1 0.079(3) 0.096(3) 0.078(2) -0.007(2) 0.018(2) -0.003(2)
O2 0.079 0.098 0.079 -0.006 0.018 -0.004
O3 0.189(7) 0.188(6) 0.142(6) 0.108(5) 0.013(5) 0.037(5)
O4 0.183(6) 0.265(9) 0.074(3) 0.044(4) -0.019(4) 0.029(6)
O5 0.367(19) 0.56(3) 0.189(10) -0.034(14) -0.091(11) -0.055(18)
Zn1 0.0714(4) 0.0518(3) 0.0362(3) -0.00161(19) -0.0003(2) 0.0132(2)

loop_
_atom_type_symbol
_atom_type_description
_atom_type_scat_dispersion_real
_atom_type_scat_dispersion_imag
_atom_type_scat_source
C C 0.0033 0.0016 'International Tables Vol C Tables 4.2.6.8 and 6.1.1.4'
H H 0.0000 0.0000 'International Tables Vol C Tables 4.2.6.8 and 6.1.1.4'
N N 0.0061 0.0033 'International Tables Vol C Tables 4.2.6.8 and 6.1.1.4'
O O 0.0106 0.0060 'International Tables Vol C Tables 4.2.6.8 and 6.1.1.4'
Zn Zn 0.2839 1.4301 'International Tables Vol C Tables 4.2.6.8 and 6.1.1.4'

loop_
_geom_angle_atom_site_label_1
_geom_angle_atom_site_label_2
_geom_angle_atom_site_label_3
_geom_angle
_geom_angle_site_symmetry_1
_geom_angle_site_symmetry_3
N2 C1 C2 122.8(5) . .
N2 C1 H1 118.6 . .
C2 C1 H1 118.6 . .
C1 C2 C3 120.4(4) . .
C1 C2 H2 119.8 . .
C3 C2 H2 119.8 . .
C2 C3 C4 116.5(4) . .
C2 C3 C6 120.8(4) . .
C4 C3 C6 122.7(4) . .
C5 C4 C3 118.8(5) . .
C5 C4 H4 120.6 . .
C3 C4 H4 120.6 . .
N2 C5 C4 124.1(5) . .
N2 C5 H5 118.0 . .
C4 C5 H5 118.0 . .
C11 C6 C7 117.5(4) . .
C11 C6 C3 122.4(4) . .
C7 C6 C3 120.2(4) . .
C8 C7 C6 120.6(5) . .
C8 C7 H7 119.7 . .
C6 C7 H7 119.7 . .
C9 C8 C7 121.5(4) . .
C9 C8 H8 119.2 . .
C7 C8 H8 119.2 . .
C8 C9 C10 118.7(4) . .
C8 C9 N1 121.0(4) . .
C10 C9 N1 120.2(4) . .
C9 C10 C11 120.0(5) . .
C9 C10 H10 120.0 . .
C11 C10 H10 120.0 . .
C6 C11 C10 121.6(4) . .
C6 C11 H11 119.2 . .
C10 C11 H11 119.2 . .
C13 C12 C17 117.8(4) . .
C13 C12 N1 122.6(4) . .
C17 C12 N1 119.5(4) . .
C12 C13 C14 121.2(4) . .
C12 C13 H13 119.4 . .
C14 C13 H13 119.4 . .
C13 C14 C15 121.7(4) . .
C13 C14 H14 119.2 . .
C15 C14 H14 119.2 . .
C14 C15 C16 116.9(4) . .
C14 C15 C18 122.1(4) . .
C16 C15 C18 120.9(4) . .
C17 C16 C15 120.8(4) . .
C17 C16 H16 119.6 . .
C15 C16 H16 119.6 . .
C16 C17 C12 121.4(4) . .
C16 C17 H17 119.3 . .
C12 C17 H17 119.3 . .
C22 C18 C19 115.4(4) . .
C22 C18 C15 122.5(4) . .
C19 C18 C15 122.1(4) . .
C20 C19 C18 120.5(4) . .
C20 C19 H19 119.8 . .
C18 C19 H19 119.8 . .
N3 C20 C19 122.9(4) . .
N3 C20 H20 118.5 . .
C19 C20 H20 118.5 . .
N3 C21 C22 122.5(4) . .
N3 C21 H21 118.8 . .
C22 C21 H21 118.8 . .
C18 C22 C21 121.0(4) . .
C18 C22 H22 119.5 . .
C21 C22 H22 119.5 . .
C28 C23 C24 117.5(4) . .
C28 C23 N1 121.8(4) . .
C24 C23 N1 120.7(4) . .
C25 C24 C23 120.9(5) . .
C25 C24 H24 119.6 . .
C23 C24 H24 119.6 . .
C26 C25 C24 122.4(4) . .
C26 C25 H25 118.8 . .
C24 C25 H25 118.8 . .
C25 C26 C27 115.9(4) . .
C25 C26 C26 122.5(5) . 3_855
C27 C26 C26 121.6(5) . 3_855
C28 C27 C26 121.9(4) . .
C28 C27 H27 119.1 . .
C26 C27 H27 119.1 . .
C23 C28 C27 121.2(4) . .
C23 C28 H28 119.4 . .
C27 C28 H28 119.4 . .
O1 C29 O2 120.6(6) . .
O1 C29 C30 120.8(5) . .
O2 C29 C30 118.5(5) . .
C35 C30 C31 118.2(5) . .
C35 C30 C29 120.6(5) . .
C31 C30 C29 121.2(4) . .
C32 C31 C30 120.9(5) . .
C32 C31 H31 119.6 . .
C30 C31 H31 119.6 . .
C31 C32 C33 120.8(5) . .
C31 C32 H32 119.6 . .
C33 C32 H32 119.6 . .
C34 C33 C32 117.6(5) . .
C34 C33 C36 121.6(4) . .
C32 C33 C36 120.8(4) . .
C35 C34 C33 122.0(5) . .
C35 C34 H34 119.0 . .
C33 C34 H34 119.0 . .
C34 C35 C30 120.3(5) . .
C34 C35 H35 119.8 . .
C30 C35 H35 119.8 . .
C37 C36 C41 117.6(5) . .
C37 C36 C33 123.0(4) . .
C41 C36 C33 119.3(4) . .
C36 C37 C38 120.7(4) . .
C36 C37 H37 119.6 . .
C38 C37 H37 119.6 . .
C39 C38 C37 120.8(5) . .
C39 C38 H38 119.6 . .
C37 C38 H38 119.6 . .
C38 C39 C40 120.6(5) . .
C38 C39 H39 119.7 . .
C40 C39 H39 119.7 . .
C39 C40 C41 118.5(4) . .
C39 C40 C42 121.4(4) . .
C41 C40 C42 120.1(4) . .
C40 C41 C36 121.6(4) . .
C40 C41 H41 119.2 . .
C36 C41 H41 119.2 . .
C43 C42 C47 116.6(5) . .
C43 C42 C40 122.6(5) . .
C47 C42 C40 120.8(5) . .
C42 C43 C44 122.6(7) . .
C42 C43 H43 118.7 . .
C44 C43 H43 118.7 . .
C45 C44 C43 120.8(7) . .
C45 C44 H44 119.6 . .
C43 C44 H44 119.6 . .
C45 C46 C47 121.4(6) . .
C45 C46 H46 119.3 . .
C47 C46 H46 119.3 . .
C46 C47 C42 120.7(6) . .
C46 C47 H47 119.6 . .
C42 C47 H47 119.6 . .
C44 C45 C46 117.7(5) . .
C44 C45 C48 122.0(6) . .
C46 C45 C48 120.0(6) . .
O4 C48 O3 116.6(8) . .
O4 C48 C45 123.5(9) . .
O3 C48 C45 118.6(8) . .
O4 C48 Zn1 65.4(5) . 2_545
O3 C48 Zn1 51.3(4) . 2_545
C45 C48 Zn1 166.6(6) . 2_545
N4 C49 H49A 106.4 . .
N4 C49 H49B 116.2 . .
H49A C49 H49B 109.5 . .
N4 C49 H49C 105.7 . .
H49A C49 H49C 109.5 . .
H49B C49 H49C 109.5 . .
N4 C50 H50A 112.8 . .
N4 C50 H50B 107.5 . .
H50A C50 H50B 109.5 . .
N4 C50 H50C 108.0 . .
H50A C50 H50C 109.5 . .
H50B C50 H50C 109.5 . .
O5 C51 N4 117(2) . .
O5 C51 H51 121.4 . .
N4 C51 H51 121.4 . .
C23 N1 C12 122.3(3) . .
C23 N1 C9 119.9(3) . .
C12 N1 C9 117.0(3) . .
C5 N2 C1 117.3(4) . .
C5 N2 Zn1 122.6(3) . .
C1 N2 Zn1 120.1(3) . .
C21 N3 C20 117.6(4) . .
C21 N3 Zn1 122.8(3) . 2_644
C20 N3 Zn1 119.6(3) . 2_644
C49 N4 C51 133(3) . .
C49 N4 C50 118(2) . .
C51 N4 C50 110(2) . .
C29 O1 Zn1 94.0(4) . .
C29 O2 Zn1 87.7(4) . .
C48 O3 Zn1 101.2(7) . 2_545
C48 O4 Zn1 87.8(6) . 2_545
O3 Zn1 N3 144.0(3) 2 2_654
O3 Zn1 N2 94.7(2) 2 .
N3 Zn1 N2 92.78(14) 2_654 .
O3 Zn1 O1 101.9(3) 2 .
N3 Zn1 O1 113.06(15) 2_654 .
N2 Zn1 O1 91.51(15) . .
O3 Zn1 O2 99.7(2) 2 .
N3 Zn1 O2 92.22(16) 2_654 .
N2 Zn1 O2 147.77(15) . .
O1 Zn1 O2 57.43(15) . .
O3 Zn1 O4 54.3(3) 2 2
N3 Zn1 O4 91.3(2) 2_654 2
N2 Zn1 O4 117.7(2) . 2
O1 Zn1 O4 141.5(2) . 2
O2 Zn1 O4 94.0(2) . 2
O3 Zn1 C48 27.5(3) 2 2
N3 Zn1 C48 117.4(2) 2_654 2
N2 Zn1 C48 107.53(18) . 2
O1 Zn1 C48 124.4(2) . 2
O2 Zn1 C48 98.23(18) . 2
O4 Zn1 C48 26.8(2) 2 2

loop_
_geom_bond_atom_site_label_1
_geom_bond_atom_site_label_2
_geom_bond_distance
_geom_bond_site_symmetry_2
C1 N2 1.335(6) .
C1 C2 1.368(6) .
C1 H1 0.9300 .
C2 C3 1.381(7) .
C2 H2 0.9300 .
C3 C4 1.399(6) .
C3 C6 1.474(6) .
C4 C5 1.377(7) .
C4 H4 0.9300 .
C5 N2 1.316(6) .
C5 H5 0.9300 .
C6 C11 1.378(7) .
C6 C7 1.389(6) .
C7 C8 1.378(7) .
C7 H7 0.9300 .
C8 C9 1.362(7) .
C8 H8 0.9300 .
C9 C10 1.380(6) .
C9 N1 1.428(5) .
C10 C11 1.385(7) .
C10 H10 0.9300 .
C11 H11 0.9300 .
C12 C13 1.372(6) .
C12 C17 1.384(6) .
C12 N1 1.412(5) .
C13 C14 1.379(6) .
C13 H13 0.9300 .
C14 C15 1.383(6) .
C14 H14 0.9300 .
C15 C16 1.400(6) .
C15 C18 1.462(6) .
C16 C17 1.378(6) .
C16 H16 0.9300 .
C17 H17 0.9300 .
C18 C22 1.381(6) .
C18 C19 1.391(7) .
C19 C20 1.364(7) .
C19 H19 0.9300 .
C20 N3 1.345(6) .
C20 H20 0.9300 .
C21 N3 1.310(6) .
C21 C22 1.385(6) .
C21 H21 0.9300 .
C22 H22 0.9300 .
C23 C28 1.367(6) .
C23 C24 1.387(6) .
C23 N1 1.406(5) .
C24 C25 1.378(6) .
C24 H24 0.9300 .
C25 C26 1.377(6) .
C25 H25 0.9300 .
C26 C27 1.394(6) .
C26 C26 1.492(8) 3_855
C27 C28 1.384(6) .
C27 H27 0.9300 .
C28 H28 0.9300 .
C29 O1 1.210(6) .
C29 O2 1.229(6) .
C29 C30 1.512(7) .
C30 C35 1.377(7) .
C30 C31 1.396(7) .
C31 C32 1.371(7) .
C31 H31 0.9300 .
C32 C33 1.386(6) .
C32 H32 0.9300 .
C33 C34 1.382(7) .
C33 C36 1.484(7) .
C34 C35 1.368(7) .
C34 H34 0.9300 .
C35 H35 0.9300 .
C36 C37 1.376(7) .
C36 C41 1.401(6) .
C37 C38 1.387(8) .
C37 H37 0.9300 .
C38 C39 1.354(7) .
C38 H38 0.9300 .
C39 C40 1.381(7) .
C39 H39 0.9300 .
C40 C41 1.388(7) .
C40 C42 1.486(6) .
C41 H41 0.9300 .
C42 C43 1.339(8) .
C42 C47 1.398(8) .
C43 C44 1.388(9) .
C43 H43 0.9300 .
C44 C45 1.352(9) .
C44 H44 0.9300 .
C46 C45 1.368(8) .
C46 C47 1.375(8) .
C46 H46 0.9300 .
C47 H47 0.9300 .
C45 C48 1.483(8) .
C48 O4 1.169(10) .
C48 O3 1.221(11) .
C48 Zn1 2.593(7) 2_545
C49 N4 1.26(3) .
C49 H49A 0.9600 .
C49 H49B 0.9600 .
C49 H49C 0.9600 .
C50 N4 1.49(2) .
C50 H50A 0.9600 .
C50 H50B 0.9600 .
C50 H50C 0.9600 .
C51 O5 1.346(16) .
C51 N4 1.40(3) .
C51 H51 0.9300 .
N2 Zn1 2.108(4) .
N3 Zn1 2.067(3) 2_644
O1 Zn1 2.140(4) .
O2 Zn1 2.263(4) .
O3 Zn1 2.062(7) 2_545
O4 Zn1 2.359(8) 2_545
Zn1 O3 2.062(7) 2
Zn1 N3 2.067(3) 2_654
Zn1 O4 2.359(8) 2
Zn1 C48 2.593(7) 2
